data_4074711
loop_
_publ_author_name
'Sui-Seng, Christine'
'Groux, Laurent F.'
'Zargarian, Davit'

_publ_section_title
;
 Synthesis and Reactivities of Neutral and Cationic
 Indenyl&#x2212;Palladium Complexes
;
_journal_issue 3
_journal_name_full Organometallics
_journal_page_first 571
_journal_paper_doi 10.1021/om050826f
_journal_volume 25
_journal_year 2006
_chemical_compound_source 'Synthesized by the authors. See text'
_chemical_formula_sum 'C45 H37 B F4 P2 Pd'
_chemical_formula_weight 832.90
_chemical_name_systematic
;
 ?
;
_space_group_IT_number 14
_symmetry_cell_setting monoclinic
_symmetry_space_group_name_Hall '-P 2yn'
_symmetry_space_group_name_H-M 'P 1 21/n 1'
_atom_sites_solution_hydrogens geom
_atom_sites_solution_primary direct
_atom_sites_solution_secondary difmap
_audit_creation_method SHELXL-97
_cell_angle_alpha 90.00
_cell_angle_beta 95.89(3)
_cell_angle_gamma 90.00
_cell_formula_units_Z 4
_cell_length_a 11.685(5)
_cell_length_b 20.765(11)
_cell_length_c 15.709(6)
_cell_measurement_reflns_used 25
_cell_measurement_temperature 293(2)
_cell_measurement_theta_max 25.00
_cell_measurement_theta_min 20.00
_cell_volume 3791(3)
_computing_cell_refinement 'CAD4 Program (Nonius 1989)'
_computing_data_collection 'CAD4 Program (Nonius 1989)'
_computing_data_reduction 'Local Program'
_computing_molecular_graphics 'SHELXTL (Bruker, 1997)'
_computing_publication_material 'UdMX (local program)'
_computing_structure_refinement 'SHELXL97 (Sheldrick, 1997)'
_computing_structure_solution 'SHELXS97 (Sheldrick, 1997)'
_diffrn_ambient_temperature 293(2)
_diffrn_measured_fraction_theta_full 1.000
_diffrn_measured_fraction_theta_max 1.000
_diffrn_measurement_device_type Enraf-Nonius-CAD4
_diffrn_measurement_method \w
_diffrn_radiation_monochromator graphite
_diffrn_radiation_source 'Sealed Tube'
_diffrn_radiation_type CuK\a
_diffrn_radiation_wavelength 1.54178
_diffrn_reflns_av_R_equivalents 0.070
_diffrn_reflns_av_sigmaI/netI 0.1993
_diffrn_reflns_limit_h_max 18
_diffrn_reflns_limit_h_min -18
_diffrn_reflns_limit_k_max 18
_diffrn_reflns_limit_k_min -18
_diffrn_reflns_limit_l_max 8
_diffrn_reflns_limit_l_min -8
_diffrn_reflns_number 15548
_diffrn_reflns_theta_full 69.97
_diffrn_reflns_theta_max 69.97
_diffrn_reflns_theta_min 3.54
_diffrn_standards_decay_% -1.00
_diffrn_standards_interval_time 60
_diffrn_standards_number 4
_exptl_absorpt_coefficient_mu 5.176
_exptl_absorpt_correction_T_max 0.6900
_exptl_absorpt_correction_T_min 0.3400
_exptl_absorpt_correction_type gaussian
_exptl_absorpt_process_details 'Gaussian from crystal shape'
_exptl_crystal_colour 'red - orange'
_exptl_crystal_density_diffrn 1.459
_exptl_crystal_density_method 'not measured'
_exptl_crystal_description block
_exptl_crystal_F_000 1696
_exptl_crystal_size_max 0.27
_exptl_crystal_size_mid 0.14
_exptl_crystal_size_min 0.08
_refine_diff_density_max 0.390
_refine_diff_density_min -0.495
_refine_diff_density_rms 0.062
_refine_ls_extinction_method none
_refine_ls_goodness_of_fit_ref 0.643
_refine_ls_hydrogen_treatment constr
_refine_ls_matrix_type full
_refine_ls_number_parameters 500
_refine_ls_number_reflns 7177
_refine_ls_number_restraints 58
_refine_ls_restrained_S_all 0.644
_refine_ls_R_factor_all 0.1428
_refine_ls_R_factor_gt 0.0475
_refine_ls_shift/su_max 0.001
_refine_ls_shift/su_mean 0.000
_refine_ls_structure_factor_coef Fsqd
_refine_ls_weighting_details 'calc w=1/[\s^2^(Fo^2^)+(0.0000P)^2^+0.0000P] where P=(Fo^2^+2Fc^2^)/3'
_refine_ls_weighting_scheme calc
_refine_ls_wR_factor_gt 0.0663
_refine_ls_wR_factor_ref 0.0873
_reflns_number_gt 2638
_reflns_number_total 7177
_reflns_threshold_expression I>2\s(I)
_cod_data_source_file om050826fsi20051202_015842.cif
_cod_data_source_block susen9
_cod_depositor_comments
;
The following automatic conversions were performed:
'_atom_site_symetry_multiplicity' tag replaced with
'_atom_site_symmetry_multiplicity'.

Automatic conversion script
Id: cif_correct_tags 1440 2010-10-19 06:21:57Z saulius 

The following automatic conversions were performed:

'_symmetry_cell_setting' value 'Monoclinic' changed to 'monoclinic'
according to /home/saulius/struct/CIF-dictionaries/cif_core.dic
dictionary named 'cif_core.dic' version 2.4.1 from
2010-06-29.

'_geom_bond_publ_flag' value 'Y' changed to 'y'
according to /home/saulius/struct/CIF-dictionaries/cif_core.dic
dictionary named 'cif_core.dic' version 2.4.1 from 2010-06-29 (67
times).

'_geom_angle_publ_flag' value 'Y' changed to 'y' according
to /home/saulius/struct/CIF-dictionaries/cif_core.dic dictionary
named 'cif_core.dic' version 2.4.1 from 2010-06-29 (118
times).

'_geom_torsion_publ_flag' value 'Y' changed to 'y' according
to /home/saulius/struct/CIF-dictionaries/cif_core.dic dictionary
named 'cif_core.dic' version 2.4.1 from 2010-06-29 (157 times).

Automatic conversion script
Id: cif_fix_values 1715 2011-07-08 13:25:40Z adriana 
;
_cod_original_sg_symbol_H-M P21/n
_cod_database_code 4074711

loop_
_symmetry_equiv_pos_as_xyz
'x, y, z'
'-x+1/2, y+1/2, -z+1/2'
'-x, -y, -z'
'x-1/2, -y-1/2, z-1/2'

loop_
_atom_site_label
_atom_site_type_symbol
_atom_site_fract_x
_atom_site_fract_y
_atom_site_fract_z
_atom_site_U_iso_or_equiv
_atom_site_adp_type
_atom_site_occupancy
_atom_site_symmetry_multiplicity
_atom_site_calc_flag
_atom_site_refinement_flags
_atom_site_disorder_assembly
_atom_site_disorder_group
Pd Pd 0.44361(5) 0.12865(2) 0.81909(3) 0.05252(15) Uani 1 1 d . . .
P2 P 0.45447(15) 0.09093(8) 0.68188(11) 0.0473(5) Uani 1 1 d . . .
P1 P 0.45254(17) 0.23887(8) 0.80608(12) 0.0529(5) Uani 1 1 d . . .
C1 C 0.4382(7) 0.0303(3) 0.8817(4) 0.067(2) Uani 1 1 d . . .
H1 H 0.4168 -0.0019 0.8422 0.080 Uiso 1 1 calc R . .
C2 C 0.3603(7) 0.0726(4) 0.9170(5) 0.084(3) Uani 1 1 d . . .
H2 H 0.2806 0.0695 0.9135 0.100 Uiso 1 1 calc R . .
C3 C 0.4325(8) 0.1212(4) 0.9592(4) 0.072(2) Uani 1 1 d . . .
H3 H 0.4067 0.1601 0.9796 0.087 Uiso 1 1 calc R . .
C3A C 0.5512(9) 0.1010(5) 0.9655(5) 0.074(3) Uani 1 1 d . . .
C4 C 0.6529(10) 0.1253(5) 1.0040(5) 0.101(3) Uani 1 1 d . . .
H4 H 0.6528 0.1638 1.0341 0.121 Uiso 1 1 calc R . .
C5 C 0.7545(11) 0.0933(6) 0.9987(7) 0.124(5) Uani 1 1 d . . .
H5 H 0.8218 0.1095 1.0276 0.149 Uiso 1 1 calc R . .
C6 C 0.7587(11) 0.0376(6) 0.9511(7) 0.116(4) Uani 1 1 d . . .
H6 H 0.8287 0.0170 0.9475 0.139 Uiso 1 1 calc R . .
C7 C 0.6590(9) 0.0123(4) 0.9086(5) 0.088(3) Uani 1 1 d . . .
H7 H 0.6611 -0.0251 0.8761 0.105 Uiso 1 1 calc R . .
C7A C 0.5554(8) 0.0440(4) 0.9156(5) 0.070(2) Uani 1 1 d . . .
C111 C 0.3263(5) 0.0469(3) 0.6424(4) 0.0461(18) Uani 1 1 d . . .
C112 C 0.2361(6) 0.0417(3) 0.6911(4) 0.055(2) Uani 1 1 d . . .
H82 H 0.2410 0.0611 0.7447 0.066 Uiso 1 1 calc R . .
C113 C 0.1366(6) 0.0075(3) 0.6617(5) 0.067(2) Uani 1 1 d . . .
H83 H 0.0768 0.0035 0.6962 0.080 Uiso 1 1 calc R . .
C114 C 0.1273(7) -0.0200(4) 0.5822(5) 0.075(3) Uani 1 1 d . . .
H84 H 0.0613 -0.0427 0.5624 0.090 Uiso 1 1 calc R . .
C115 C 0.2158(7) -0.0140(4) 0.5321(5) 0.072(2) Uani 1 1 d . . .
H85 H 0.2097 -0.0326 0.4780 0.086 Uiso 1 1 calc R . .
C116 C 0.3158(6) 0.0202(3) 0.5619(5) 0.061(2) Uani 1 1 d . . .
H86 H 0.3751 0.0247 0.5271 0.073 Uiso 1 1 calc R . .
C101 C 0.4748(5) 0.1428(3) 0.5905(4) 0.0464(18) Uani 1 1 d . . .
C106 C 0.5622(5) 0.1350(4) 0.5397(4) 0.063(2) Uani 1 1 d . . .
H92 H 0.6167 0.1030 0.5529 0.076 Uiso 1 1 calc R . .
C105 C 0.5714(6) 0.1736(4) 0.4695(5) 0.076(3) Uani 1 1 d . . .
H93 H 0.6323 0.1678 0.4365 0.091 Uiso 1 1 calc R . .
C104 C 0.4929(7) 0.2195(4) 0.4484(5) 0.081(3) Uani 1 1 d . . .
H94 H 0.4979 0.2451 0.4003 0.098 Uiso 1 1 calc R . .
C103 C 0.4054(7) 0.2283(3) 0.4985(5) 0.070(2) Uani 1 1 d . . .
H95 H 0.3516 0.2606 0.4847 0.084 Uiso 1 1 calc R . .
C102 C 0.3952(6) 0.1901(3) 0.5695(4) 0.060(2) Uani 1 1 d . . .
H96 H 0.3346 0.1964 0.6026 0.072 Uiso 1 1 calc R . .
C121 C 0.5746(6) 0.0346(3) 0.6859(4) 0.0507(19) Uani 1 1 d . . .
C122 C 0.5622(7) -0.0314(3) 0.6661(4) 0.064(2) Uani 1 1 d . . .
H102 H 0.4899 -0.0482 0.6484 0.077 Uiso 1 1 calc R . .
C123 C 0.6575(7) -0.0710(4) 0.6728(5) 0.082(3) Uani 1 1 d . . .
H103 H 0.6479 -0.1146 0.6608 0.099 Uiso 1 1 calc R . .
C124 C 0.7658(8) -0.0479(4) 0.6967(5) 0.082(3) Uani 1 1 d . . .
H104 H 0.8292 -0.0751 0.6987 0.098 Uiso 1 1 calc R . .
C125 C 0.7795(7) 0.0163(4) 0.7176(5) 0.079(3) Uani 1 1 d . . .
H105 H 0.8523 0.0326 0.7351 0.095 Uiso 1 1 calc R . .
C126 C 0.6850(6) 0.0563(4) 0.7123(4) 0.065(2) Uani 1 1 d . . .
H106 H 0.6955 0.0995 0.7270 0.078 Uiso 1 1 calc R . .
C141 C 0.3181(6) 0.2763(3) 0.7625(4) 0.0501(19) Uani 1 1 d . . .
C146 C 0.2229(6) 0.2405(4) 0.7429(4) 0.060(2) Uani 1 1 d . . .
H112 H 0.2275 0.1958 0.7439 0.072 Uiso 1 1 calc R . .
C145 C 0.1187(6) 0.2705(4) 0.7214(5) 0.076(3) Uani 1 1 d . . .
H113 H 0.0535 0.2452 0.7088 0.091 Uiso 1 1 calc R . .
C144 C 0.1078(7) 0.3356(4) 0.7180(5) 0.082(3) Uani 1 1 d . . .
H114 H 0.0370 0.3551 0.7026 0.099 Uiso 1 1 calc R . .
C143 C 0.2050(7) 0.3713(4) 0.7380(5) 0.083(3) Uani 1 1 d . . .
H115 H 0.1996 0.4160 0.7362 0.099 Uiso 1 1 calc R . .
C142 C 0.3098(6) 0.3438(3) 0.7606(4) 0.068(2) Uani 1 1 d . . .
H116 H 0.3746 0.3693 0.7744 0.081 Uiso 1 1 calc R . .
C151 C 0.4776(6) 0.2820(3) 0.9085(4) 0.0501(18) Uani 1 1 d . . .
C152 C 0.3861(6) 0.2847(3) 0.9589(4) 0.061(2) Uani 1 1 d . . .
H122 H 0.3171 0.2643 0.9407 0.073 Uiso 1 1 calc R . .
C153 C 0.3977(7) 0.3176(4) 1.0364(4) 0.066(2) Uani 1 1 d . . .
H123 H 0.3361 0.3192 1.0694 0.079 Uiso 1 1 calc R . .
C154 C 0.4969(7) 0.3472(4) 1.0641(5) 0.075(3) Uani 1 1 d . . .
H124 H 0.5045 0.3689 1.1161 0.090 Uiso 1 1 calc R . .
C155 C 0.5871(6) 0.3450(3) 1.0141(5) 0.071(2) Uani 1 1 d . . .
H125 H 0.6559 0.3655 1.0325 0.085 Uiso 1 1 calc R . .
C156 C 0.5766(6) 0.3126(3) 0.9370(4) 0.060(2) Uani 1 1 d . . .
H126 H 0.6384 0.3118 0.9041 0.073 Uiso 1 1 calc R . .
C131 C 0.5718(6) 0.2654(3) 0.7469(4) 0.057(2) Uani 1 1 d . . .
C132 C 0.6776(6) 0.2386(4) 0.7708(5) 0.071(2) Uani 1 1 d . . .
H132 H 0.6867 0.2090 0.8154 0.085 Uiso 1 1 calc R . .
C133 C 0.7706(7) 0.2561(4) 0.7280(5) 0.084(3) Uani 1 1 d . . .
H133 H 0.8431 0.2390 0.7444 0.101 Uiso 1 1 calc R . .
C134 C 0.7550(8) 0.2987(5) 0.6613(6) 0.094(4) Uani 1 1 d . . .
H134 H 0.8185 0.3111 0.6340 0.113 Uiso 1 1 calc R . .
C135 C 0.6518(8) 0.3234(4) 0.6341(5) 0.086(3) Uani 1 1 d . . .
H135 H 0.6441 0.3507 0.5869 0.103 Uiso 1 1 calc R . .
C136 C 0.5554(7) 0.3082(3) 0.6764(5) 0.070(2) Uani 1 1 d . . .
H136 H 0.4834 0.3255 0.6589 0.084 Uiso 1 1 calc R . .
B1 B 0.0272(17) 0.1108(9) 0.8677(9) 0.257(19) Uani 0.540(7) 1 d PD A 1
F1 F 0.037(3) 0.0504(8) 0.8362(11) 0.166(5) Uani 0.540(7) 1 d PD A 1
F2 F 0.0163(10) 0.1069(6) 0.9519(6) 0.151(6) Uani 0.540(7) 1 d PD A 1
F3 F 0.1222(17) 0.1464(15) 0.8588(9) 0.164(5) Uani 0.540(7) 1 d PD A 1
F4 F -0.0654(15) 0.1408(13) 0.8287(9) 0.151(5) Uani 0.540(7) 1 d PD A 1
B2 B 0.0364(18) 0.1119(10) 0.8585(10) 0.257(19) Uani 0.460(7) 1 d PD A 2
F5 F 0.043(4) 0.0472(9) 0.8698(14) 0.166(5) Uani 0.460(7) 1 d PD A 2
F6 F 0.1250(19) 0.1422(18) 0.9041(11) 0.164(5) Uani 0.460(7) 1 d PD A 2
F7 F -0.0637(18) 0.1341(16) 0.8821(12) 0.151(5) Uani 0.460(7) 1 d PD A 2
F8 F 0.0399(16) 0.1265(7) 0.7748(6) 0.156(7) Uani 0.460(7) 1 d PD A 2

loop_
_atom_site_aniso_label
_atom_site_aniso_U_11
_atom_site_aniso_U_22
_atom_site_aniso_U_33
_atom_site_aniso_U_23
_atom_site_aniso_U_13
_atom_site_aniso_U_12
Pd 0.0618(3) 0.0455(3) 0.0529(3) 0.0004(3) 0.0189(3) -0.0029(3)
P2 0.0497(12) 0.0423(10) 0.0513(12) 0.0001(9) 0.0123(10) 0.0014(9)
P1 0.0618(13) 0.0427(10) 0.0567(13) -0.0022(10) 0.0184(11) -0.0024(10)
C1 0.099(7) 0.047(5) 0.055(5) 0.017(4) 0.006(5) -0.009(5)
C2 0.097(7) 0.065(6) 0.099(7) 0.034(5) 0.054(6) -0.004(5)
C3 0.116(7) 0.053(5) 0.053(5) 0.010(5) 0.029(5) 0.015(6)
C3A 0.090(8) 0.074(7) 0.058(6) 0.016(5) 0.014(6) -0.011(6)
C4 0.141(10) 0.106(8) 0.053(6) 0.006(6) 0.001(7) -0.039(9)
C5 0.110(10) 0.148(14) 0.114(11) 0.038(9) 0.005(9) -0.046(10)
C6 0.104(10) 0.143(12) 0.105(10) 0.055(8) 0.030(8) -0.011(10)
C7 0.097(8) 0.094(8) 0.077(7) 0.038(6) 0.029(7) 0.013(7)
C7A 0.086(7) 0.053(5) 0.074(6) 0.027(5) 0.015(6) -0.007(5)
C111 0.044(4) 0.043(4) 0.052(5) 0.002(4) 0.008(4) -0.004(3)
C112 0.057(5) 0.047(4) 0.063(5) 0.003(4) 0.010(4) 0.001(4)
C113 0.055(5) 0.053(5) 0.096(7) 0.009(5) 0.026(5) 0.000(4)
C114 0.069(6) 0.058(5) 0.095(7) -0.006(5) -0.004(5) -0.008(5)
C115 0.088(7) 0.065(6) 0.063(6) -0.007(5) 0.011(5) 0.014(5)
C116 0.054(5) 0.055(5) 0.074(6) -0.008(4) 0.013(5) -0.002(4)
C101 0.040(4) 0.052(5) 0.047(4) 0.001(4) 0.006(3) -0.002(3)
C106 0.055(5) 0.067(5) 0.068(5) 0.020(5) 0.008(4) 0.014(5)
C105 0.065(6) 0.092(7) 0.076(6) 0.017(5) 0.028(5) -0.008(5)
C104 0.088(7) 0.088(7) 0.066(6) 0.027(5) 0.000(5) -0.018(6)
C103 0.088(7) 0.057(5) 0.063(6) 0.008(4) 0.000(5) 0.016(5)
C102 0.058(5) 0.065(5) 0.058(5) 0.003(4) 0.014(4) 0.007(4)
C121 0.061(5) 0.048(4) 0.045(4) 0.000(4) 0.013(4) 0.009(4)
C122 0.075(6) 0.056(5) 0.063(6) 0.002(4) 0.010(5) -0.006(5)
C123 0.097(7) 0.055(6) 0.095(7) 0.001(5) 0.007(6) 0.035(6)
C124 0.084(7) 0.074(7) 0.088(7) 0.003(6) 0.012(6) 0.036(6)
C125 0.052(6) 0.106(8) 0.078(6) 0.000(6) 0.005(5) 0.025(6)
C126 0.060(5) 0.067(6) 0.066(6) -0.006(5) 0.001(5) 0.006(5)
C141 0.055(5) 0.048(4) 0.048(5) -0.005(4) 0.009(4) 0.007(4)
C146 0.055(5) 0.064(5) 0.065(5) -0.014(4) 0.018(4) -0.010(5)
C145 0.050(5) 0.090(7) 0.087(7) -0.021(6) 0.010(5) -0.010(5)
C144 0.061(6) 0.089(7) 0.095(7) -0.018(6) 0.000(5) 0.022(5)
C143 0.080(6) 0.067(6) 0.097(7) -0.003(6) -0.007(6) 0.022(6)
C142 0.066(6) 0.053(5) 0.080(6) -0.008(5) -0.007(5) 0.003(4)
C151 0.057(5) 0.054(5) 0.039(4) -0.001(4) 0.006(4) 0.006(4)
C152 0.064(5) 0.051(5) 0.068(5) -0.006(4) 0.017(5) -0.008(4)
C153 0.086(6) 0.064(5) 0.050(5) 0.002(4) 0.015(5) 0.008(5)
C154 0.101(7) 0.059(6) 0.062(6) -0.009(4) -0.003(6) 0.009(5)
C155 0.070(6) 0.072(6) 0.068(6) -0.007(5) -0.013(5) -0.004(5)
C156 0.058(5) 0.060(5) 0.064(5) -0.006(4) 0.007(4) 0.003(4)
C131 0.065(5) 0.052(5) 0.058(5) -0.008(4) 0.024(4) -0.010(4)
C132 0.075(6) 0.065(6) 0.076(6) -0.012(5) 0.028(5) 0.002(5)
C133 0.073(7) 0.096(8) 0.088(7) -0.033(6) 0.033(6) -0.001(6)
C134 0.088(7) 0.122(10) 0.080(7) -0.032(7) 0.036(7) -0.034(7)
C135 0.104(7) 0.091(7) 0.068(6) -0.002(5) 0.033(6) -0.025(7)
C136 0.081(6) 0.067(5) 0.065(5) -0.010(5) 0.018(5) -0.017(5)
B1 0.119(15) 0.085(12) 0.62(6) -0.08(2) 0.27(3) -0.034(10)
F1 0.238(9) 0.152(7) 0.107(15) -0.017(8) 0.012(14) 0.043(6)
F2 0.115(9) 0.222(15) 0.123(10) -0.010(10) 0.048(8) -0.017(10)
F3 0.146(6) 0.192(9) 0.164(18) 0.076(16) 0.059(11) 0.032(6)
F4 0.147(6) 0.136(8) 0.175(18) -0.014(17) 0.035(12) 0.000(6)
B2 0.119(15) 0.085(12) 0.62(6) -0.08(2) 0.27(3) -0.034(10)
F5 0.238(9) 0.152(7) 0.107(15) -0.017(8) 0.012(14) 0.043(6)
F6 0.146(6) 0.192(9) 0.164(18) 0.076(16) 0.059(11) 0.032(6)
F7 0.147(6) 0.136(8) 0.175(18) -0.014(17) 0.035(12) 0.000(6)
F8 0.230(16) 0.189(14) 0.060(8) -0.006(10) 0.069(9) -0.061(14)

loop_
_atom_type_symbol
_atom_type_description
_atom_type_scat_dispersion_real
_atom_type_scat_dispersion_imag
_atom_type_scat_source
C C 0.0181 0.0091 'International Tables Vol C Tables 4.2.6.8 and 6.1.1.4'
H H 0.0000 0.0000 'International Tables Vol C Tables 4.2.6.8 and 6.1.1.4'
B B 0.0090 0.0039 'International Tables Vol C Tables 4.2.6.8 and 6.1.1.4'
F F 0.0727 0.0534 'International Tables Vol C Tables 4.2.6.8 and 6.1.1.4'
P P 0.2955 0.4335 'International Tables Vol C Tables 4.2.6.8 and 6.1.1.4'
Pd Pd 0.1215 3.9337 'International Tables Vol C Tables 4.2.6.8 and 6.1.1.4'

loop_
_geom_angle_atom_site_label_1
_geom_angle_atom_site_label_2
_geom_angle_atom_site_label_3
_geom_angle
_geom_angle_publ_flag
C3 PD C2 37.6(2) y
C3 PD C1 60.1(3) y
C2 PD C1 36.7(2) y
C3 PD P1 99.5(2) y
C2 PD P1 127.4(2) y
C1 PD P1 159.48(19) y
C3 PD P2 156.2(2) y
C2 PD P2 122.4(2) y
C1 PD P2 96.09(19) y
P1 PD P2 104.31(7) y
C3 PD C3A 34.1(2) y
C2 PD C3A 58.3(3) y
C1 PD C3A 56.2(3) y
P1 PD C3A 106.2(2) y
P2 PD C3A 133.7(2) y
C3 PD C7A 56.6(3) y
C2 PD C7A 58.1(3) y
C1 PD C7A 33.9(2) y
P1 PD C7A 134.7(2) y
P2 PD C7A 104.1(2) y
C3A PD C7A 32.0(2) y
C111 P2 C121 107.2(3) y
C111 P2 C101 101.4(3) y
C121 P2 C101 104.1(3) y
C111 P2 PD 111.6(2) y
C121 P2 PD 107.5(2) y
C101 P2 PD 123.8(2) y
C141 P1 C131 110.6(3) y
C141 P1 C151 100.0(3) y
C131 P1 C151 103.6(3) y
C141 P1 PD 114.4(2) y
C131 P1 PD 112.7(2) y
C151 P1 PD 114.3(2) y
C2 C1 C7A 110.9(8) y
C2 C1 PD 70.1(4) y
C7A C1 PD 85.1(4) y
C2 C1 H1 124.6 ?
C7A C1 H1 124.6 ?
PD C1 H1 112 ?
C1 C2 C3 104.2(7) y
C1 C2 PD 73.2(4) y
C3 C2 PD 70.9(4) y
C1 C2 H2 127.9 ?
C3 C2 H2 127.9 ?
PD C2 H2 120.1 ?
C2 C3 C3A 110.0(8) y
C2 C3 PD 71.5(4) y
C3A C3 PD 86.2(5) y
C2 C3 H3 125 ?
C3A C3 H3 125 ?
PD C3 H3 109.5 ?
C4 C3A C7A 118.1(9) y
C4 C3A C3 134.8(9) y
C7A C3A C3 107.0(9) y
C4 C3A PD 129.4(6) y
C7A C3A PD 74.6(6) y
C3 C3A PD 59.7(4) y
C5 C4 C3A 120.7(10) y
C5 C4 H4 119.6 ?
C3A C4 H4 119.6 ?
C4 C5 C6 121.2(11) y
C4 C5 H5 119.4 ?
C6 C5 H5 119.4 ?
C5 C6 C7 120.3(11) y
C5 C6 H6 119.9 ?
C7 C6 H6 119.9 ?
C6 C7 C7A 118.5(8) y
C6 C7 H7 120.7 ?
C7A C7 H7 120.7 ?
C7 C7A C3A 121.1(8) y
C7 C7A C1 132.6(7) y
C3A C7A C1 106.4(9) y
C7 C7A PD 131.8(6) y
C3A C7A PD 73.4(5) y
C1 C7A PD 61.0(4) y
C112 C111 C116 118.8(7) y
C112 C111 P2 120.4(5) y
C116 C111 P2 120.8(5) y
C111 C112 C113 121.1(7) y
C111 C112 H82 119.4 ?
C113 C112 H82 119.4 ?
C114 C113 C112 119.9(7) y
C114 C113 H83 120 ?
C112 C113 H83 120 ?
C113 C114 C115 119.6(8) y
C113 C114 H84 120.2 ?
C115 C114 H84 120.2 ?
C114 C115 C116 120.4(7) y
C114 C115 H85 119.8 ?
C116 C115 H85 119.8 ?
C111 C116 C115 120.2(7) y
C111 C116 H86 119.9 ?
C115 C116 H86 119.9 ?
C106 C101 C102 118.2(6) y
C106 C101 P2 123.6(5) y
C102 C101 P2 118.1(5) y
C101 C106 C105 121.6(7) y
C101 C106 H92 119.2 ?
C105 C106 H92 119.2 ?
C104 C105 C106 120.3(7) y
C104 C105 H93 119.9 ?
C106 C105 H93 119.9 ?
C105 C104 C103 119.1(8) y
C105 C104 H94 120.5 ?
C103 C104 H94 120.5 ?
C104 C103 C102 121.4(7) y
C104 C103 H95 119.3 ?
C102 C103 H95 119.3 ?
C101 C102 C103 119.5(6) y
C101 C102 H96 120.2 ?
C103 C102 H96 120.2 ?
C126 C121 C122 116.9(7) y
C126 C121 P2 119.3(6) y
C122 C121 P2 123.7(6) y
C123 C122 C121 119.9(8) y
C123 C122 H102 120 ?
C121 C122 H102 120 ?
C124 C123 C122 121.9(8) y
C124 C123 H103 119.1 ?
C122 C123 H103 119.1 ?
C123 C124 C125 119.0(8) y
C123 C124 H104 120.5 ?
C125 C124 H104 120.5 ?
C126 C125 C124 119.8(8) y
C126 C125 H105 120.1 ?
C124 C125 H105 120.1 ?
C125 C126 C121 122.4(8) y
C125 C126 H106 118.8 ?
C121 C126 H106 118.8 ?
C146 C141 C142 119.5(7) y
C146 C141 P1 120.7(6) y
C142 C141 P1 119.2(6) y
C141 C146 C145 119.7(7) y
C141 C146 H112 120.2 ?
C145 C146 H112 120.2 ?
C144 C145 C146 122.4(8) y
C144 C145 H113 118.8 ?
C146 C145 H113 118.8 ?
C145 C144 C143 117.3(8) y
C145 C144 H114 121.4 ?
C143 C144 H114 121.4 ?
C142 C143 C144 122.4(9) y
C142 C143 H115 118.8 ?
C144 C143 H115 118.8 ?
C143 C142 C141 118.7(8) y
C143 C142 H116 120.6 ?
C141 C142 H116 120.6 ?
C156 C151 C152 118.1(7) y
C156 C151 P1 124.9(6) y
C152 C151 P1 117.0(6) y
C153 C152 C151 120.4(7) y
C153 C152 H122 119.8 ?
C151 C152 H122 119.8 ?
C154 C153 C152 120.8(7) y
C154 C153 H123 119.6 ?
C152 C153 H123 119.6 ?
C153 C154 C155 118.9(8) y
C153 C154 H124 120.5 ?
C155 C154 H124 120.5 ?
C156 C155 C154 120.8(8) y
C156 C155 H125 119.6 ?
C154 C155 H125 119.6 ?
C151 C156 C155 121.0(7) y
C151 C156 H126 119.5 ?
C155 C156 H126 119.5 ?
C132 C131 C136 121.0(7) y
C132 C131 P1 116.7(6) y
C136 C131 P1 122.3(6) y
C131 C132 C133 119.4(8) y
C131 C132 H132 120.3 ?
C133 C132 H132 120.3 ?
C134 C133 C132 119.5(9) y
C134 C133 H133 120.3 ?
C132 C133 H133 120.3 ?
C135 C134 C133 122.4(9) y
C135 C134 H134 118.8 ?
C133 C134 H134 118.8 ?
C134 C135 C136 120.2(9) y
C134 C135 H135 119.9 ?
C136 C135 H135 119.9 ?
C135 C136 C131 117.4(8) y
C135 C136 H136 121.3 ?
C131 C136 H136 121.3 ?
F4 B1 F2 108.90(11) y
F4 B1 F3 109.30(12) y
F2 B1 F3 107.20(12) y
F4 B1 F1 110.70(12) y
F2 B1 F1 108.90(12) y
F3 B1 F1 111.70(11) y
F7 B2 F6 109.60(12) y
F7 B2 F8 107.80(12) y
F6 B2 F8 108.20(12) y
F7 B2 F5 110.20(12) y
F6 B2 F5 111.00(12) y
F8 B2 F5 109.90(12) y

loop_
_geom_bond_atom_site_label_1
_geom_bond_atom_site_label_2
_geom_bond_distance
_geom_bond_publ_flag
Pd C3 2.223(6) y
Pd C2 2.230(6) y
Pd C1 2.270(6) y
Pd P1 2.301(2) y
Pd P2 2.3090(19) y
Pd C3a 2.570(9) y
Pd C7a 2.585(9) y
P2 C111 1.809(6) y
P2 C121 1.823(7) y
P2 C101 1.829(6) y
P1 C141 1.822(7) y
P1 C131 1.837(6) y
P1 C151 1.838(6) y
C1 C2 1.418(9) y
C1 C7a 1.445(10) y
C1 H1 0.93 ?
C2 C3 1.434(9) y
C2 H2 0.93 ?
C3 C3a 1.443(9) y
C3 H3 0.93 ?
C3a C4 1.373(10) y
C3a C7a 1.422(10) y
C4 C5 1.370(12) y
C4 H4 0.93 ?
C5 C6 1.382(13) y
C5 H5 0.93 ?
C6 C7 1.386(12) y
C6 H6 0.93 ?
C7 C7a 1.392(10) y
C7 H7 0.93 ?
C111 C112 1.370(7) y
C111 C116 1.374(8) y
C112 C113 1.399(8) y
C112 H82 0.93 ?
C113 C114 1.367(8) y
C113 H83 0.93 ?
C114 C115 1.368(8) y
C114 H84 0.93 ?
C115 C116 1.406(8) y
C115 H85 0.93 ?
C116 H86 0.93 ?
C101 C106 1.369(7) y
C101 C102 1.370(8) y
C106 C105 1.376(8) y
C106 H92 0.93 ?
C105 C104 1.341(9) y
C105 H93 0.93 ?
C104 C103 1.364(8) y
C104 H94 0.93 ?
C103 C102 1.383(8) y
C103 H95 0.93 ?
C102 H96 0.93 ?
C121 C126 1.390(8) y
C121 C122 1.408(8) y
C122 C123 1.380(9) y
C122 H102 0.93 ?
C123 C124 1.369(9) y
C123 H103 0.93 ?
C124 C125 1.378(10) y
C124 H104 0.93 ?
C125 C126 1.377(9) y
C125 H105 0.93 ?
C126 H106 0.93 ?
C141 C146 1.347(8) y
C141 C142 1.405(8) y
C146 C145 1.378(9) y
C146 H112 0.93 ?
C145 C144 1.360(9) y
C145 H113 0.93 ?
C144 C143 1.366(9) y
C144 H114 0.93 ?
C143 C142 1.365(8) y
C143 H115 0.93 ?
C142 H116 0.93 ?
C151 C156 1.356(8) y
C151 C152 1.396(7) y
C152 C153 1.390(8) y
C152 H122 0.93 ?
C153 C154 1.345(9) y
C153 H123 0.93 ?
C154 C155 1.379(8) y
C154 H124 0.93 ?
C155 C156 1.379(8) y
C155 H125 0.93 ?
C156 H126 0.93 ?
C131 C132 1.372(9) y
C131 C136 1.418(9) y
C132 C133 1.385(8) y
C132 H132 0.93 ?
C133 C134 1.369(10) y
C133 H133 0.93 ?
C134 C135 1.34(1) y
C134 H134 0.93 ?
C135 C136 1.402(9) y
C135 H135 0.93 ?
C136 H136 0.93 ?
B1 F4 1.342(13) y
B1 F2 1.344(13) y
B1 F3 1.353(13) y
B1 F1 1.356(13) y
B2 F7 1.343(13) y
B2 F6 1.352(14) y
B2 F8 1.354(14) y
B2 F5 1.356(14) y

loop_
_geom_torsion_atom_site_label_1
_geom_torsion_atom_site_label_2
_geom_torsion_atom_site_label_3
_geom_torsion_atom_site_label_4
_geom_torsion
_geom_torsion_publ_flag
C3 PD P2 C111 64.3(7) y
C2 PD P2 C111 36.7(3) y
C1 PD P2 C111 64.1(3) y
P1 PD P2 C111 -118.1(2) y
C3A PD P2 C111 112.0(4) y
C7A PD P2 C111 97.6(3) y
C3 PD P2 C121 -53.0(7) y
C2 PD P2 C121 -80.6(4) y
C1 PD P2 C121 -53.1(3) y
P1 PD P2 C121 124.6(2) y
C3A PD P2 C121 -5.3(4) y
C7A PD P2 C121 -19.7(3) y
C3 PD P2 C101 -174.3(6) y
C2 PD P2 C101 158.1(4) y
C1 PD P2 C101 -174.4(3) y
P1 PD P2 C101 3.4(3) y
C3A PD P2 C101 -126.6(4) y
C7A PD P2 C101 -141.0(3) y
C3 PD P1 C141 -102.7(3) y
C2 PD P1 C141 -74.8(4) y
C1 PD P1 C141 -108.0(7) y
P2 PD P1 C141 78.2(2) y
C3A PD P1 C141 -137.0(3) y
C7A PD P1 C141 -154.4(4) y
C3 PD P1 C131 129.8(4) y
C2 PD P1 C131 157.7(4) y
C1 PD P1 C131 124.5(7) y
P2 PD P1 C131 -49.3(3) y
C3A PD P1 C131 95.5(3) y
C7A PD P1 C131 78.1(4) y
C3 PD P1 C151 11.8(4) y
C2 PD P1 C151 39.7(4) y
C1 PD P1 C151 6.4(7) y
P2 PD P1 C151 -167.3(3) y
C3A PD P1 C151 -22.5(3) y
C7A PD P1 C151 -39.9(4) y
C3 PD C1 C2 40.7(5) y
P2 PD C1 C2 -139.4(5) y
C3A PD C1 C2 80.8(5) y
C7A PD C1 C2 114.3(8) y
C3 PD C1 C7A -73.6(5) y
C2 PD C1 C7A -114.3(8) y
P1 PD C1 C7A -67.5(9) y
P2 PD C1 C7A 106.3(5) y
C3A PD C1 C7A -33.5(5) y
C7A C1 C2 C3 11.8(8) y
PD C1 C2 C3 -64.6(5) y
C7A C1 C2 PD 76.4(5) y
C3 PD C2 C1 -112.1(7) y
P1 PD C2 C1 -161.3(4) y
P2 PD C2 C1 50.1(6) y
C3A PD C2 C1 -74.6(5) y
C7A PD C2 C1 -36.7(5) y
C1 PD C2 C3 112.1(7) y
P1 PD C2 C3 -49.2(6) y
P2 PD C2 C3 162.1(4) y
C3A PD C2 C3 37.4(5) y
C7A PD C2 C3 75.3(5) y
C1 C2 C3 C3A -12.5(8) y
PD C2 C3 C3A -78.7(5) y
C1 C2 C3 PD 66.2(5) y
C1 PD C3 C2 -39.7(4) y
P1 PD C3 C2 142.4(5) y
P2 PD C3 C2 -39.9(9) y
C3A PD C3 C2 -112.6(7) y
C7A PD C3 C2 -79.5(5) y
C2 PD C3 C3A 112.6(7) y
C1 PD C3 C3A 72.8(5) y
P1 PD C3 C3A -105.0(5) y
P2 PD C3 C3A 72.7(9) y
C7A PD C3 C3A 33.1(5) y
C2 C3 C3A C4 -174.2(9) y
C2 C3 C3A C7A 8.8(9) y
PD C3 C3A C7A -60.0(6) y
C2 C3 C3A PD 68.7(5) y
C3 PD C3A C7A 120.8(8) y
C2 PD C3A C7A 79.4(6) y
C1 PD C3A C7A 35.5(5) y
P1 PD C3A C7A -156.3(5) y
P2 PD C3A C7A -27.0(7) y
C2 PD C3A C3 -41.4(5) y
C1 PD C3A C3 -85.3(5) y
P1 PD C3A C3 82.9(5) y
P2 PD C3A C3 -147.8(5) y
C7A PD C3A C3 -120.8(8) y
C3 C3A C4 C5 179.4(9) y
C6 C7 C7A C1 -178.6(8) y
C3 C3A C7A C7 -179.9(7) y
PD C3A C7A C7 129.2(7) y
C4 C3A C7A C1 -178.9(7) y
C3 C3A C7A C1 -1.3(8) y
PD C3A C7A C1 -52.1(5) y
C4 C3A C7A PD -126.8(7) y
C3 C3A C7A PD 50.8(5) y
C2 C1 C7A C7 171.7(8) y
PD C1 C7A C7 -121.7(9) y
C2 C1 C7A C3A -6.7(8) y
PD C1 C7A C3A 59.8(6) y
C2 C1 C7A PD -66.5(5) y
C3 PD C7A C3A -35.2(5) y
C2 PD C7A C3A -80.1(6) y
C1 PD C7A C3A -120.1(8) y
P1 PD C7A C3A 32.8(7) y
P2 PD C7A C3A 160.2(5) y
C3 PD C7A C1 84.9(5) y
C2 PD C7A C1 39.9(5) y
P1 PD C7A C1 152.9(4) y
P2 PD C7A C1 -79.7(5) y
C3A PD C7A C1 120.1(8) y
C121 P2 C111 C112 120.1(6) y
C101 P2 C111 C112 -131.1(6) y
PD P2 C111 C112 2.6(6) y
C121 P2 C111 C116 -62.2(6) y
C101 P2 C111 C116 46.6(6) y
PD P2 C111 C116 -179.7(5) y
P2 C111 C112 C113 -179.6(5) y
P2 C111 C116 C115 179.9(5) y
C111 P2 C101 C106 -109.5(6) y
C121 P2 C101 C106 1.7(7) y
PD P2 C101 C106 124.5(5) y
C111 P2 C101 C102 67.4(6) y
C121 P2 C101 C102 178.5(6) y
PD P2 C101 C102 -58.7(6) y
P2 C101 C106 C105 177.3(6) y
P2 C101 C102 C103 -177.3(5) y
C111 P2 C121 C126 178.4(6) y
C101 P2 C121 C126 71.5(6) y
PD P2 C121 C126 -61.4(6) y
C111 P2 C121 C122 -3.6(7) y
C101 P2 C121 C122 -110.5(6) y
PD P2 C121 C122 116.6(6) y
P2 C121 C122 C123 -178.4(6) y
P2 C121 C126 C125 179.4(6) y
C131 P1 C141 C146 130.4(6) y
C151 P1 C141 C146 -120.8(6) y
PD P1 C141 C146 1.8(6) y
C131 P1 C141 C142 -58.4(6) y
C151 P1 C141 C142 50.4(6) y
PD P1 C141 C142 173.0(5) y
P1 C141 C146 C145 171.0(5) y
P1 C141 C142 C143 -171.9(5) y
C141 P1 C151 C156 -128.1(7) y
C131 P1 C151 C156 -13.8(7) y
PD P1 C151 C156 109.3(6) y
C141 P1 C151 C152 50.0(6) y
C131 P1 C151 C152 164.3(5) y
PD P1 C151 C152 -72.7(6) y
P1 C151 C152 C153 -178.6(5) y
P1 C151 C156 C155 178.6(5) y
C141 P1 C131 C132 -177.3(6) y
C151 P1 C131 C132 76.2(6) y
PD P1 C131 C132 -47.9(6) y
C141 P1 C131 C136 -1.2(7) y
C151 P1 C131 C136 -107.6(6) y
PD P1 C131 C136 128.3(5) y
P1 C131 C132 C133 179.3(5) y
P1 C131 C136 C135 -177.8(5) y
